data_4118473
loop_
_publ_author_name
'Chung-Hung Hsieh'
'\"Ozlen F. Erdem'
'Scott D. Harman'
'Michael L. Singleton'
'Edward Reijerse'
'Wolfgang Lubitz'
'Codrina V. Popescu'
'Joseph H. Reibenspies'
'Scott M. Brothers'
'Michael B. Hall'
'Marcetta Y. Darensbourg'

_publ_contact_author_address 'TX A&M University, Department of Chemistry'
_publ_contact_author_email Marcetta@mail.chem.tamu.edu
_publ_contact_author_name 'Marcetta Y. Darensbourg; Joseph H. Reibenspies'
_publ_section_title
;
 Structural and Spectroscopic Features of Mixed Valent FeIIFeI Complexes
 and Factors Related to the Rotated Configuration of Diiron Hydrogenase
;
_journal_name_full 'Journal of the American Chemical Society'
_journal_page_first 13089
_journal_page_last 13102
_journal_paper_doi 10.1021/ja304866r
_journal_volume 134
_journal_year 2012
_chemical_formula_sum 'C15 H30 B Cl2 F4 Fe2 N O4 P2 S2'
_chemical_formula_weight 683.87
_chemical_name_systematic
; 
 ? 
;
_space_group_IT_number 2
_symmetry_cell_setting triclinic
_symmetry_space_group_name_Hall '-P 1'
_symmetry_space_group_name_H-M 'P -1'
_atom_sites_solution_hydrogens geom
_atom_sites_solution_primary direct
_atom_sites_solution_secondary difmap
_audit_creation_method SHELXL-97
_cell_angle_alpha 66.104(2)
_cell_angle_beta 84.174(2)
_cell_angle_gamma 79.316(2)
_cell_formula_units_Z 2
_cell_length_a 10.847(2)
_cell_length_b 11.967(2)
_cell_length_c 12.040(2)
_cell_measurement_reflns_used 7439
_cell_measurement_temperature 110(2)
_cell_measurement_theta_max 28.30
_cell_measurement_theta_min 2.45
_cell_volume 1403.5(4)
_computing_cell_refinement 'Bruker APEXII'
_computing_data_collection 'Bruker APEXII'
_computing_data_reduction 'Bruker SAINT'
_computing_molecular_graphics 'Bruker SHELXTL'
_computing_publication_material 'Bruker SHELXTL'
_computing_structure_refinement 'SHELXL-97 (Sheldrick, 1997)'
_computing_structure_solution 'SHELXS-97 (Sheldrick, 1990)'
_diffrn_ambient_temperature 110(2)
_diffrn_measured_fraction_theta_full 0.973
_diffrn_measured_fraction_theta_max 0.973
_diffrn_measurement_device_type 'Bruker APEX-II CCD'
_diffrn_measurement_method '\f and \w scans'
_diffrn_radiation_monochromator graphite
_diffrn_radiation_source 'fine-focus sealed tube'
_diffrn_radiation_type MoK\a
_diffrn_radiation_wavelength 0.71073
_diffrn_reflns_av_R_equivalents 0.0367
_diffrn_reflns_av_sigmaI/netI 0.0411
_diffrn_reflns_limit_h_max 14
_diffrn_reflns_limit_h_min -14
_diffrn_reflns_limit_k_max 15
_diffrn_reflns_limit_k_min -15
_diffrn_reflns_limit_l_max 15
_diffrn_reflns_limit_l_min -16
_diffrn_reflns_number 16981
_diffrn_reflns_theta_full 28.43
_diffrn_reflns_theta_max 28.43
_diffrn_reflns_theta_min 1.85
_exptl_absorpt_coefficient_mu 1.535
_exptl_absorpt_correction_T_max 0.8870
_exptl_absorpt_correction_T_min 0.7488
_exptl_absorpt_correction_type multi-scan
_exptl_absorpt_process_details sadabs
_exptl_crystal_colour brown
_exptl_crystal_density_diffrn 1.618
_exptl_crystal_description needle
_exptl_crystal_F_000 696
_exptl_crystal_size_max 0.20
_exptl_crystal_size_mid 0.10
_exptl_crystal_size_min 0.08
_refine_diff_density_max 1.924
_refine_diff_density_min -0.821
_refine_diff_density_rms 0.091
_refine_ls_extinction_method none
_refine_ls_goodness_of_fit_ref 1.042
_refine_ls_hydrogen_treatment constr
_refine_ls_matrix_type full
_refine_ls_number_parameters 306
_refine_ls_number_reflns 6878
_refine_ls_number_restraints 0
_refine_ls_restrained_S_all 1.042
_refine_ls_R_factor_all 0.0479
_refine_ls_R_factor_gt 0.0404
_refine_ls_shift/su_max 0.002
_refine_ls_shift/su_mean 0.000
_refine_ls_structure_factor_coef Fsqd
_refine_ls_weighting_details 'calc w=1/[\s^2^(Fo^2^)+(0.0623P)^2^+1.3327P] where P=(Fo^2^+2Fc^2^)/3'
_refine_ls_weighting_scheme calc
_refine_ls_wR_factor_gt 0.1146
_refine_ls_wR_factor_ref 0.1205
_reflns_number_gt 5830
_reflns_number_total 6878
_reflns_threshold_expression >2sigma(I)
_cod_data_source_file ja304866r_si_002_4.cif
_cod_data_source_block dmpdtNO
_cod_database_code 4118473

loop_
_symmetry_equiv_pos_as_xyz
'x, y, z'
'-x, -y, -z'

loop_
_atom_site_label
_atom_site_type_symbol
_atom_site_fract_x
_atom_site_fract_y
_atom_site_fract_z
_atom_site_U_iso_or_equiv
_atom_site_adp_type
_atom_site_occupancy
_atom_site_symmetry_multiplicity
_atom_site_calc_flag
_atom_site_refinement_flags
Fe1 Fe 0.28128(3) 0.87750(3) 0.36581(3) 0.02150(10) Uani 1 1 d .
Fe2 Fe 0.26419(3) 1.07111(3) 0.17238(3) 0.02205(10) Uani 1 1 d .
N1 N 0.2613(2) 0.8195(2) 0.5141(2) 0.0296(5) Uani 1 1 d .
O1 O 0.0228(2) 0.9777(2) 0.3124(2) 0.0481(6) Uani 1 1 d .
O2 O 0.1241(2) 1.0489(2) -0.0115(2) 0.0468(6) Uani 1 1 d .
O3 O 0.4316(2) 1.2312(2) 0.00173(19) 0.0371(5) Uani 1 1 d .
O4 O 0.2381(2) 0.7863(2) 0.61843(19) 0.0478(6) Uani 1 1 d .
P1 P 0.22594(8) 0.71105(7) 0.35293(7) 0.03420(17) Uani 1 1 d .
P2 P 0.12642(7) 1.23463(7) 0.18054(7) 0.03087(16) Uani 1 1 d .
S1 S 0.35629(6) 1.05096(6) 0.34298(6) 0.02260(13) Uani 1 1 d .
S2 S 0.40056(6) 0.89311(6) 0.19105(6) 0.02340(14) Uani 1 1 d .
C1 C 0.1322(3) 0.9644(3) 0.3036(3) 0.0312(6) Uani 1 1 d .
C2 C 0.1785(3) 1.0599(3) 0.0581(3) 0.0318(6) Uani 1 1 d .
C3 C 0.3646(2) 1.1706(2) 0.0667(2) 0.0268(5) Uani 1 1 d .
C4 C 0.5267(2) 1.0390(2) 0.3229(2) 0.0253(5) Uani 1 1 d .
H4A H 0.5444 1.1114 0.2524 0.030 Uiso 1 1 calc R
H4B H 0.5584 1.0445 0.3927 0.030 Uiso 1 1 calc R
C5 C 0.5631(2) 0.9127(3) 0.1955(2) 0.0276(5) Uani 1 1 d .
H5A H 0.6173 0.8421 0.1873 0.033 Uiso 1 1 calc R
H5B H 0.5790 0.9854 0.1245 0.033 Uiso 1 1 calc R
C6 C 0.6036(2) 0.9263(3) 0.3070(2) 0.0266(5) Uani 1 1 d .
C7 C 0.7399(3) 0.9519(3) 0.2818(3) 0.0374(7) Uani 1 1 d .
H7A H 0.7431 1.0280 0.2121 0.056 Uiso 1 1 calc R
H7B H 0.7921 0.8852 0.2665 0.056 Uiso 1 1 calc R
H7C H 0.7694 0.9583 0.3512 0.056 Uiso 1 1 calc R
C8 C 0.6003(3) 0.8073(3) 0.4212(3) 0.0313(6) Uani 1 1 d .
H8A H 0.6268 0.8184 0.4892 0.047 Uiso 1 1 calc R
H8B H 0.6557 0.7403 0.4092 0.047 Uiso 1 1 calc R
H8C H 0.5163 0.7886 0.4367 0.047 Uiso 1 1 calc R
C9 C 0.1811(5) 0.7266(4) 0.2055(3) 0.0645(12) Uani 1 1 d .
H9A H 0.1618 0.6491 0.2116 0.097 Uiso 1 1 calc R
H9B H 0.2492 0.7494 0.1476 0.097 Uiso 1 1 calc R
H9C H 0.1086 0.7894 0.1792 0.097 Uiso 1 1 calc R
C10 C 0.0930(3) 0.6590(3) 0.4506(3) 0.0457(8) Uani 1 1 d .
H10A H 0.0729 0.5885 0.4413 0.069 Uiso 1 1 calc R
H10B H 0.0223 0.7244 0.4288 0.069 Uiso 1 1 calc R
H10C H 0.1129 0.6364 0.5335 0.069 Uiso 1 1 calc R
C11 C 0.3513(4) 0.5812(3) 0.4044(4) 0.0603(11) Uani 1 1 d .
H11A H 0.3726 0.5660 0.4853 0.090 Uiso 1 1 calc R
H11B H 0.4235 0.5994 0.3509 0.090 Uiso 1 1 calc R
H11C H 0.3246 0.5091 0.4043 0.090 Uiso 1 1 calc R
C12 C -0.0215(3) 1.2628(3) 0.1086(3) 0.0466(8) Uani 1 1 d .
H12A H -0.0614 1.1905 0.1454 0.070 Uiso 1 1 calc R
H12B H -0.0065 1.2810 0.0235 0.070 Uiso 1 1 calc R
H12C H -0.0750 1.3317 0.1187 0.070 Uiso 1 1 calc R
C13 C 0.0809(3) 1.2301(4) 0.3312(3) 0.0502(9) Uani 1 1 d .
H13A H 0.0218 1.3028 0.3246 0.075 Uiso 1 1 calc R
H13B H 0.1538 1.2274 0.3718 0.075 Uiso 1 1 calc R
H13C H 0.0430 1.1578 0.3769 0.075 Uiso 1 1 calc R
C14 C 0.1827(4) 1.3824(3) 0.1061(4) 0.0480(8) Uani 1 1 d .
H14A H 0.1972 1.4005 0.0210 0.072 Uiso 1 1 calc R
H14B H 0.2597 1.3783 0.1416 0.072 Uiso 1 1 calc R
H14C H 0.1210 1.4465 0.1164 0.072 Uiso 1 1 calc R
C15 C 0.3972(4) 0.5639(3) 0.8434(3) 0.0494(8) Uani 1 1 d .
H15A H 0.3241 0.5678 0.8009 0.059 Uiso 1 1 calc R
H15B H 0.4279 0.4774 0.8913 0.059 Uiso 1 1 calc R
Cl1 Cl 0.51468(11) 0.62909(10) 0.73671(11) 0.0636(3) Uani 1 1 d .
Cl2 Cl 0.35423(9) 0.64255(9) 0.94016(9) 0.0539(2) Uani 1 1 d .
B1 B 0.8293(4) 0.5948(4) 0.2404(4) 0.0461(9) Uani 1 1 d .
F1 F 0.8080(3) 0.6970(2) 0.1363(2) 0.0779(8) Uani 1 1 d .
F2 F 0.8727(4) 0.4948(3) 0.2200(4) 0.1172(13) Uani 1 1 d .
F3 F 0.7123(4) 0.5717(4) 0.2952(4) 0.1197(14) Uani 1 1 d .
F4 F 0.8790(5) 0.6200(4) 0.3221(4) 0.145(2) Uani 1 1 d .

loop_
_atom_site_aniso_label
_atom_site_aniso_U_11
_atom_site_aniso_U_22
_atom_site_aniso_U_33
_atom_site_aniso_U_23
_atom_site_aniso_U_13
_atom_site_aniso_U_12
Fe1 0.02098(18) 0.02309(18) 0.02115(18) -0.00932(14) -0.00041(13) -0.00397(13)
Fe2 0.01956(18) 0.02400(19) 0.02204(18) -0.00860(14) -0.00200(13) -0.00256(13)
N1 0.0314(12) 0.0322(12) 0.0269(11) -0.0117(9) -0.0023(9) -0.0080(9)
O1 0.0236(10) 0.0472(13) 0.0532(14) 0.0019(11) -0.0013(9) -0.0082(9)
O2 0.0461(13) 0.0622(15) 0.0361(12) -0.0167(11) -0.0103(10) -0.0198(11)
O3 0.0402(11) 0.0374(11) 0.0348(11) -0.0129(9) 0.0063(9) -0.0159(9)
O4 0.0584(15) 0.0603(15) 0.0222(10) -0.0102(10) 0.0039(10) -0.0206(12)
P1 0.0453(4) 0.0310(4) 0.0323(4) -0.0158(3) 0.0055(3) -0.0164(3)
P2 0.0261(3) 0.0283(3) 0.0326(4) -0.0096(3) -0.0017(3) 0.0036(3)
S1 0.0215(3) 0.0243(3) 0.0250(3) -0.0133(2) -0.0011(2) -0.0024(2)
S2 0.0222(3) 0.0268(3) 0.0244(3) -0.0138(2) -0.0003(2) -0.0034(2)
C1 0.0264(13) 0.0296(13) 0.0327(14) -0.0069(11) -0.0031(11) -0.0046(10)
C2 0.0271(13) 0.0374(15) 0.0276(13) -0.0078(11) -0.0032(11) -0.0072(11)
C3 0.0274(12) 0.0283(13) 0.0268(12) -0.0130(10) -0.0028(10) -0.0032(10)
C4 0.0230(11) 0.0283(12) 0.0287(12) -0.0141(10) -0.0022(10) -0.0063(10)
C5 0.0202(11) 0.0351(14) 0.0293(13) -0.0158(11) 0.0009(10) -0.0027(10)
C6 0.0185(11) 0.0331(13) 0.0311(13) -0.0160(11) -0.0017(10) -0.0024(10)
C7 0.0203(12) 0.0498(18) 0.0467(17) -0.0234(14) -0.0003(11) -0.0068(12)
C8 0.0281(13) 0.0326(14) 0.0320(14) -0.0128(11) -0.0065(11) 0.0014(11)
C9 0.099(3) 0.078(3) 0.0409(19) -0.0324(19) 0.012(2) -0.059(3)
C10 0.0521(19) 0.0476(19) 0.0438(18) -0.0181(15) 0.0080(15) -0.0281(16)
C11 0.069(3) 0.0313(17) 0.078(3) -0.0247(18) 0.014(2) -0.0046(17)
C12 0.0272(14) 0.0461(19) 0.053(2) -0.0097(15) -0.0101(14) 0.0076(13)
C13 0.0469(19) 0.052(2) 0.0428(18) -0.0214(16) 0.0012(15) 0.0179(16)
C14 0.0494(19) 0.0280(15) 0.062(2) -0.0169(15) 0.0023(16) 0.0002(14)
C15 0.063(2) 0.0371(17) 0.049(2) -0.0118(15) -0.0113(17) -0.0177(16)
Cl1 0.0687(6) 0.0534(5) 0.0702(6) -0.0292(5) 0.0106(5) -0.0089(5)
Cl2 0.0504(5) 0.0602(5) 0.0545(5) -0.0224(4) -0.0032(4) -0.0163(4)
B1 0.064(3) 0.0356(18) 0.0361(19) -0.0083(15) -0.0084(17) -0.0120(18)
F1 0.104(2) 0.0530(14) 0.0501(14) -0.0022(11) -0.0103(13) 0.0121(13)
F2 0.138(3) 0.0628(18) 0.132(3) -0.0405(19) -0.025(2) 0.0441(19)
F3 0.139(3) 0.144(3) 0.110(3) -0.073(3) 0.057(2) -0.082(3)
F4 0.218(5) 0.108(3) 0.114(3) -0.015(2) -0.103(3) -0.055(3)

loop_
_atom_type_symbol
_atom_type_description
_atom_type_scat_dispersion_real
_atom_type_scat_dispersion_imag
_atom_type_scat_source
C C 0.0033 0.0016 'International Tables Vol C Tables 4.2.6.8 and 6.1.1.4'
H H 0.0000 0.0000 'International Tables Vol C Tables 4.2.6.8 and 6.1.1.4'
B B 0.0013 0.0007 'International Tables Vol C Tables 4.2.6.8 and 6.1.1.4'
N N 0.0061 0.0033 'International Tables Vol C Tables 4.2.6.8 and 6.1.1.4'
O O 0.0106 0.0060 'International Tables Vol C Tables 4.2.6.8 and 6.1.1.4'
F F 0.0171 0.0103 'International Tables Vol C Tables 4.2.6.8 and 6.1.1.4'
P P 0.1023 0.0942 'International Tables Vol C Tables 4.2.6.8 and 6.1.1.4'
S S 0.1246 0.1234 'International Tables Vol C Tables 4.2.6.8 and 6.1.1.4'
Fe Fe 0.3463 0.8444 'International Tables Vol C Tables 4.2.6.8 and 6.1.1.4'
Cl Cl 0.1484 0.1585 'International Tables Vol C Tables 4.2.6.8 and 6.1.1.4'

loop_
_geom_angle_atom_site_label_1
_geom_angle_atom_site_label_2
_geom_angle_atom_site_label_3
_geom_angle
N1 Fe1 C1 106.83(13)
N1 Fe1 P1 91.69(8)
C1 Fe1 P1 88.48(10)
N1 Fe1 S1 98.71(8)
C1 Fe1 S1 92.51(9)
P1 Fe1 S1 168.77(3)
N1 Fe1 S2 151.44(9)
C1 Fe1 S2 101.40(10)
P1 Fe1 S2 84.79(3)
S1 Fe1 S2 84.05(2)
N1 Fe1 Fe2 146.30(9)
C1 Fe1 Fe2 57.67(9)
P1 Fe1 Fe2 115.56(3)
S1 Fe1 Fe2 56.45(2)
S2 Fe1 Fe2 56.52(2)
C3 Fe2 C2 94.99(12)
C3 Fe2 C1 174.82(11)
C2 Fe2 C1 86.21(12)
C3 Fe2 P2 91.61(9)
C2 Fe2 P2 92.90(10)
C1 Fe2 P2 83.29(8)
C3 Fe2 S1 96.02(9)
C2 Fe2 S1 168.48(9)
C1 Fe2 S1 83.13(8)
P2 Fe2 S1 90.19(3)
C3 Fe2 S2 93.85(9)
C2 Fe2 S2 91.67(10)
C1 Fe2 S2 91.16(8)
P2 Fe2 S2 172.55(3)
S1 Fe2 S2 84.21(2)
C3 Fe2 Fe1 138.77(9)
C2 Fe2 Fe1 112.71(9)
C1 Fe2 Fe1 44.25(7)
P2 Fe2 Fe1 115.62(3)
S1 Fe2 Fe1 56.15(2)
S2 Fe2 Fe1 57.07(2)
O4 N1 Fe1 174.0(2)
C10 P1 C11 104.84(19)
C10 P1 C9 103.36(18)
C11 P1 C9 107.3(2)
C10 P1 Fe1 112.75(12)
C11 P1 Fe1 110.04(15)
C9 P1 Fe1 117.59(13)
C12 P2 C13 104.05(18)
C12 P2 C14 103.10(17)
C13 P2 C14 102.50(19)
C12 P2 Fe2 115.10(13)
C13 P2 Fe2 116.08(11)
C14 P2 Fe2 114.31(12)
C4 S1 Fe1 114.23(9)
C4 S1 Fe2 111.70(9)
Fe1 S1 Fe2 67.40(2)
C5 S2 Fe2 111.06(9)
C5 S2 Fe1 114.63(9)
Fe2 S2 Fe1 66.41(2)
O1 C1 Fe1 148.7(2)
O1 C1 Fe2 133.1(2)
Fe1 C1 Fe2 78.08(10)
O2 C2 Fe2 177.7(3)
O3 C3 Fe2 177.7(3)
C6 C4 S1 119.88(18)
C6 C5 S2 118.32(18)
C4 C6 C8 112.6(2)
C4 C6 C5 111.0(2)
C8 C6 C5 111.4(2)
C4 C6 C7 105.9(2)
C8 C6 C7 108.4(2)
C5 C6 C7 107.2(2)
Cl2 C15 Cl1 111.06(19)
F2 B1 F4 121.8(4)
F2 B1 F1 112.4(4)
F4 B1 F1 110.8(3)
F2 B1 F3 102.6(4)
F4 B1 F3 100.5(4)
F1 B1 F3 106.5(4)

loop_
_geom_bond_atom_site_label_1
_geom_bond_atom_site_label_2
_geom_bond_distance
Fe1 N1 1.640(2)
Fe1 C1 1.802(3)
Fe1 P1 2.2505(9)
Fe1 S1 2.2727(8)
Fe1 S2 2.3140(8)
Fe1 Fe2 2.5264(6)
Fe2 C3 1.788(3)
Fe2 C2 1.797(3)
Fe2 C1 2.182(3)
Fe2 P2 2.2613(8)
Fe2 S1 2.2806(8)
Fe2 S2 2.2994(8)
N1 O4 1.169(3)
O1 C1 1.168(3)
O2 C2 1.134(4)
O3 C3 1.134(3)
P1 C10 1.801(3)
P1 C11 1.804(4)
P1 C9 1.816(4)
P2 C12 1.812(3)
P2 C13 1.813(3)
P2 C14 1.819(3)
S1 C4 1.827(3)
S2 C5 1.830(3)
C4 C6 1.520(4)
C5 C6 1.531(4)
C6 C8 1.530(4)
C6 C7 1.541(4)
C15 Cl2 1.754(4)
C15 Cl1 1.763(4)
B1 F2 1.311(5)
B1 F4 1.326(5)
B1 F1 1.353(4)
B1 F3 1.392(6)

loop_
_geom_torsion_atom_site_label_1
_geom_torsion_atom_site_label_2
_geom_torsion_atom_site_label_3
_geom_torsion_atom_site_label_4
_geom_torsion
N1 Fe1 Fe2 C3 103.1(2)
C1 Fe1 Fe2 C3 173.79(17)
P1 Fe1 Fe2 C3 -115.93(13)
S1 Fe1 Fe2 C3 54.98(13)
S2 Fe1 Fe2 C3 -51.85(13)
N1 Fe1 Fe2 C2 -128.50(18)
C1 Fe1 Fe2 C2 -57.85(15)
P1 Fe1 Fe2 C2 12.42(11)
S1 Fe1 Fe2 C2 -176.66(10)
S2 Fe1 Fe2 C2 76.51(10)
N1 Fe1 Fe2 C1 -70.65(19)
P1 Fe1 Fe2 C1 70.28(12)
S1 Fe1 Fe2 C1 -118.81(12)
S2 Fe1 Fe2 C1 134.36(12)
N1 Fe1 Fe2 P2 -23.34(15)
C1 Fe1 Fe2 P2 47.31(12)
P1 Fe1 Fe2 P2 117.58(4)
S1 Fe1 Fe2 P2 -71.50(3)
S2 Fe1 Fe2 P2 -178.33(3)
N1 Fe1 Fe2 S1 48.17(15)
C1 Fe1 Fe2 S1 118.81(12)
P1 Fe1 Fe2 S1 -170.91(4)
S2 Fe1 Fe2 S1 -106.83(3)
N1 Fe1 Fe2 S2 155.00(15)
C1 Fe1 Fe2 S2 -134.36(12)
P1 Fe1 Fe2 S2 -64.08(3)
S1 Fe1 Fe2 S2 106.83(3)
C1 Fe1 N1 O4 -22(2)
P1 Fe1 N1 O4 -111(2)
S1 Fe1 N1 O4 73(2)
S2 Fe1 N1 O4 167(2)
Fe2 Fe1 N1 O4 34(2)
N1 Fe1 P1 C10 42.13(16)
C1 Fe1 P1 C10 -64.67(17)
S1 Fe1 P1 C10 -159.92(19)
S2 Fe1 P1 C10 -166.27(14)
Fe2 Fe1 P1 C10 -117.39(14)
N1 Fe1 P1 C11 -74.52(18)
C1 Fe1 P1 C11 178.68(18)
S1 Fe1 P1 C11 83.4(2)
S2 Fe1 P1 C11 77.09(16)
Fe2 Fe1 P1 C11 125.96(16)
N1 Fe1 P1 C9 162.3(2)
C1 Fe1 P1 C9 55.5(2)
S1 Fe1 P1 C9 -39.8(3)
S2 Fe1 P1 C9 -46.14(19)
Fe2 Fe1 P1 C9 2.7(2)
C3 Fe2 P2 C12 109.36(16)
C2 Fe2 P2 C12 14.28(16)
C1 Fe2 P2 C12 -71.56(15)
S1 Fe2 P2 C12 -154.61(13)
S2 Fe2 P2 C12 -113.5(3)
Fe1 Fe2 P2 C12 -102.65(14)
C3 Fe2 P2 C13 -128.78(18)
C2 Fe2 P2 C13 136.14(18)
C1 Fe2 P2 C13 50.30(18)
S1 Fe2 P2 C13 -32.76(16)
S2 Fe2 P2 C13 8.3(3)
Fe1 Fe2 P2 C13 19.21(16)
C3 Fe2 P2 C14 -9.73(17)
C2 Fe2 P2 C14 -104.81(17)
C1 Fe2 P2 C14 169.35(17)
S1 Fe2 P2 C14 86.29(15)
S2 Fe2 P2 C14 127.4(3)
Fe1 Fe2 P2 C14 138.25(15)
N1 Fe1 S1 C4 100.14(13)
C1 Fe1 S1 C4 -152.41(13)
P1 Fe1 S1 C4 -57.55(19)
S2 Fe1 S1 C4 -51.20(10)
Fe2 Fe1 S1 C4 -104.58(10)
N1 Fe1 S1 Fe2 -155.28(9)
C1 Fe1 S1 Fe2 -47.82(10)
P1 Fe1 S1 Fe2 47.04(16)
S2 Fe1 S1 Fe2 53.39(2)
C3 Fe2 S1 C4 -38.90(13)
C2 Fe2 S1 C4 123.8(5)
C1 Fe2 S1 C4 146.24(12)
P2 Fe2 S1 C4 -130.54(9)
S2 Fe2 S1 C4 54.37(9)
Fe1 Fe2 S1 C4 108.23(9)
C3 Fe2 S1 Fe1 -147.13(9)
C2 Fe2 S1 Fe1 15.6(5)
C1 Fe2 S1 Fe1 38.02(8)
P2 Fe2 S1 Fe1 121.23(3)
S2 Fe2 S1 Fe1 -53.86(2)
C3 Fe2 S2 C5 40.09(13)
C2 Fe2 S2 C5 135.21(13)
C1 Fe2 S2 C5 -138.55(12)
P2 Fe2 S2 C5 -96.9(2)
S1 Fe2 S2 C5 -55.58(9)
Fe1 Fe2 S2 C5 -108.61(10)
C3 Fe2 S2 Fe1 148.71(8)
C2 Fe2 S2 Fe1 -116.18(9)
C1 Fe2 S2 Fe1 -29.94(8)
P2 Fe2 S2 Fe1 11.7(2)
S1 Fe2 S2 Fe1 53.04(2)
N1 Fe1 S2 C5 -47.3(2)
C1 Fe1 S2 C5 141.41(14)
P1 Fe1 S2 C5 -131.20(10)
S1 Fe1 S2 C5 50.04(10)
Fe2 Fe1 S2 C5 103.36(10)
N1 Fe1 S2 Fe2 -150.62(17)
C1 Fe1 S2 Fe2 38.05(9)
P1 Fe1 S2 Fe2 125.44(3)
S1 Fe1 S2 Fe2 -53.32(2)
N1 Fe1 C1 O1 -30.1(5)
P1 Fe1 C1 O1 61.2(5)
S1 Fe1 C1 O1 -130.0(5)
S2 Fe1 C1 O1 145.6(5)
Fe2 Fe1 C1 O1 -176.9(6)
N1 Fe1 C1 Fe2 146.85(9)
P1 Fe1 C1 Fe2 -121.85(7)
S1 Fe1 C1 Fe2 46.96(7)
S2 Fe1 C1 Fe2 -37.47(8)
C3 Fe2 C1 O1 49.9(14)
C2 Fe2 C1 O1 -53.7(4)
P2 Fe2 C1 O1 39.7(3)
S1 Fe2 C1 O1 130.7(3)
S2 Fe2 C1 O1 -145.3(3)
Fe1 Fe2 C1 O1 177.8(4)
C3 Fe2 C1 Fe1 -127.9(12)
C2 Fe2 C1 Fe1 128.49(13)
P2 Fe2 C1 Fe1 -138.14(9)
S1 Fe2 C1 Fe1 -47.14(8)
S2 Fe2 C1 Fe1 36.89(8)
C3 Fe2 C2 O2 146(7)
C1 Fe2 C2 O2 -39(7)
P2 Fe2 C2 O2 -122(7)
S1 Fe2 C2 O2 -16(8)
S2 Fe2 C2 O2 52(7)
Fe1 Fe2 C2 O2 -2(7)
C2 Fe2 C3 O3 -129(6)
C1 Fe2 C3 O3 128(6)
P2 Fe2 C3 O3 138(6)
S1 Fe2 C3 O3 48(6)
S2 Fe2 C3 O3 -37(6)
Fe1 Fe2 C3 O3 4(6)
Fe1 S1 C4 C6 7.5(2)
Fe2 S1 C4 C6 -66.6(2)
Fe2 S2 C5 C6 68.6(2)
Fe1 S2 C5 C6 -4.2(2)
S1 C4 C6 C8 -66.4(3)
S1 C4 C6 C5 59.3(3)
S1 C4 C6 C7 175.3(2)
S2 C5 C6 C4 -60.2(3)
S2 C5 C6 C8 66.1(3)
S2 C5 C6 C7 -175.5(2)
